data_2021583
loop_
_publ_author_name
'Wilson, Kylie M.'
'Swartout, John W.'
'Touchton, Henry A.'
'Lambert, Erica N.'
'Johnstone, James E.'
'Archambeau, Ashley K.'
'Marolf, David M.'
'Mikeska, Emily R.'
'Lynch, Vincent M.'
'Nesterov, Vladimir N.'
'Reinheimer, Eric W.'
'Powell, Gregory L.'
'Powell, Cynthia B.'

_publ_section_title
;
 Asymmetric diosmium sawhorse complexes
;
_journal_coeditor_code YP3178
_journal_issue 5
_journal_name_full 'Acta Crystallographica Section C'
_journal_page_first 529
_journal_page_last 537
_journal_paper_doi 10.1107/S2053229619004236
_journal_volume 75
_journal_year 2019
_chemical_formula_iupac '[Os2 (C2 H3 O2)2 (C21 H21 P1)2 (C O)4], 1.5C8 H10'
_chemical_formula_moiety 'C50 H48 O8 Os2 P2, 1.5(C8 H10)'
_chemical_formula_sum 'C62 H63 O8 Os2 P2'
_chemical_formula_weight 1378.46
_chemical_name_systematic
;Bis(\m-acetato-1\k<i>O</i>:2\k<i>O</i>')bis[tris(4-methylphenyl)phosphane]-1\k<i>P</i>,2\k<i>P</i>-bis(dicarbonylosmium)(<i>Os</i>---<i>Os</i>)
<i>p</i>-xylene sesquisolvate
;
_space_group_crystal_system triclinic
_space_group_IT_number 2
_space_group_name_Hall '-P 1'
_space_group_name_H-M_alt 'P -1'
_symmetry_space_group_name_Hall '-P 1'
_symmetry_space_group_name_H-M 'P -1'
_atom_sites_solution_hydrogens geom
_audit_creation_method
;
Olex2 1.2
(compiled 2018.05.29 svn.r3508 for OlexSys, GUI svn.r5506)
;
_cell_angle_alpha 98.1785(11)
_cell_angle_beta 101.7904(11)
_cell_angle_gamma 113.3846(14)
_cell_formula_units_Z 2
_cell_length_a 12.81225(16)
_cell_length_b 14.8455(2)
_cell_length_c 16.6818(2)
_cell_measurement_reflns_used 23482
_cell_measurement_temperature 293(2)
_cell_measurement_theta_max 73.1580
_cell_measurement_theta_min 3.7390
_cell_volume 2761.39(7)
_computing_cell_refinement
;
CrysAlis PRO (Rigaku OD, 2017)
;
_computing_data_collection
;
CrysAlis PRO (Rigaku OD, 2017)
;
_computing_data_reduction
;
CrysAlis PRO (Rigaku OD, 2017)
;
_computing_molecular_graphics
;
<i>OLEX2</i> (Dolomanov <i>et al.</i>, 2009)
;
_computing_publication_material
;
<i>OLEX2</i> (Dolomanov <i>et al.</i>, 2009)
;
_computing_structure_refinement
;
SHELXL2018 (Sheldrick, 2015b)
;
_computing_structure_solution
;
SHELXT2014 (Sheldrick, 2015a)
;
_diffrn_ambient_temperature 293(2)
_diffrn_detector 'CCD plate'
_diffrn_detector_area_resol_mean 5.2387
_diffrn_measured_fraction_theta_full 0.999
_diffrn_measured_fraction_theta_max 0.999
_diffrn_measurement_device 'four-circle diffractometer'
_diffrn_measurement_device_type 'Rigaku SuperNova AtlasS2 CCD'
_diffrn_measurement_method '\w scans'
_diffrn_radiation_monochromator mirror
_diffrn_radiation_probe x-ray
_diffrn_radiation_type CuK\a
_diffrn_radiation_wavelength 1.54184
_diffrn_reflns_av_R_equivalents 0.0662
_diffrn_reflns_av_unetI/netI 0.0419
_diffrn_reflns_limit_h_max 15
_diffrn_reflns_limit_h_min -15
_diffrn_reflns_limit_k_max 17
_diffrn_reflns_limit_k_min -17
_diffrn_reflns_limit_l_max 19
_diffrn_reflns_limit_l_min -19
_diffrn_reflns_number 49090
_diffrn_reflns_theta_full 66.597
_diffrn_reflns_theta_max 66.597
_diffrn_reflns_theta_min 3.349
_diffrn_source 'micro-focus sealed X-ray tube'
_exptl_absorpt_coefficient_mu 9.546
_exptl_absorpt_correction_T_max 1.000
_exptl_absorpt_correction_T_min 0.626
_exptl_absorpt_correction_type gaussian
_exptl_absorpt_process_details
;
(CrysAlis PRO; Rigaku OD, 2017)
;
_exptl_crystal_colour 'clear pale yellow'
_exptl_crystal_density_diffrn 1.658
_exptl_crystal_description 'rectangular plate'
_exptl_crystal_F_000 1362
_exptl_crystal_size_max 0.108
_exptl_crystal_size_mid 0.072
_exptl_crystal_size_min 0.024
_refine_diff_density_max 2.090
_refine_diff_density_min -1.113
_refine_ls_extinction_method none
_refine_ls_goodness_of_fit_ref 1.047
_refine_ls_hydrogen_treatment constr
_refine_ls_matrix_type full
_refine_ls_number_parameters 678
_refine_ls_number_reflns 9768
_refine_ls_number_restraints 0
_refine_ls_restrained_S_all 1.047
_refine_ls_R_factor_all 0.0321
_refine_ls_R_factor_gt 0.0266
_refine_ls_shift/su_max 0.009
_refine_ls_shift/su_mean 0.000
_refine_ls_structure_factor_coef Fsqd
_refine_ls_weighting_details 'w=1/[\s^2^(Fo^2^)+(0.0326P)^2^+0.5818P] where P=(Fo^2^+2Fc^2^)/3'
_refine_ls_weighting_scheme calc
_refine_ls_wR_factor_gt 0.0648
_refine_ls_wR_factor_ref 0.0678
_reflns_number_gt 8691
_reflns_number_total 9768
_reflns_threshold_expression 'I > 2\s(I)'
_cod_data_source_file yp3178sup1.cif
_cod_data_source_block 4@1.5C8H10
_cod_depositor_comments 'Adding full bibliography for 2021580--2021587.cif.'
_cod_original_cell_volume 2761.37(7)
_cod_database_code 2021583
_shelx_space_group_comment
;
The symmetry employed for this shelxl refinement is uniquely defined
by the following loop, which should always be used as a source of
symmetry information in preference to the above space-group names.
They are only intended as comments.
;

loop_
_space_group_symop_operation_xyz
'x, y, z'
'-x, -y, -z'

loop_
_atom_site_type_symbol
_atom_site_label
_atom_site_fract_x
_atom_site_fract_y
_atom_site_fract_z
_atom_site_U_iso_or_equiv
_atom_site_adp_type
_atom_site_calc_flag
_atom_site_occupancy
Os Os1 0.52561(2) 0.31103(2) 0.17940(2) 0.01350(5) Uani d 1
Os Os2 0.72811(2) 0.49183(2) 0.22971(2) 0.01374(5) Uani d 1
P P1 0.32377(7) 0.18569(6) 0.15247(6) 0.01582(17) Uani d 1
P P2 0.87312(7) 0.66724(6) 0.28705(5) 0.01529(17) Uani d 1
O O1 0.6466(2) 0.2025(2) 0.27154(18) 0.0273(6) Uani d 1
O O2 0.5582(2) 0.2355(2) 0.01363(17) 0.0262(6) Uani d 1
O O3 0.8908(2) 0.3974(2) 0.28500(19) 0.0293(6) Uani d 1
O O4 0.7791(2) 0.4713(2) 0.06201(18) 0.0302(6) Uani d 1
O O5 0.4957(2) 0.37716(19) 0.28926(16) 0.0191(5) Uani d 1
O O6 0.6814(2) 0.4997(2) 0.34497(16) 0.0229(6) Uani d 1
O O7 0.4501(2) 0.39783(19) 0.11990(16) 0.0201(5) Uani d 1
O O8 0.6001(2) 0.54765(18) 0.19350(17) 0.0210(5) Uani d 1
C C1 0.5991(3) 0.2435(3) 0.2357(2) 0.0202(8) Uani d 1
C C2 0.5478(3) 0.2634(3) 0.0782(2) 0.0191(8) Uani d 1
C C3 0.8295(3) 0.4349(3) 0.2647(2) 0.0205(8) Uani d 1
C C4 0.7596(3) 0.4799(3) 0.1262(2) 0.0204(8) Uani d 1
C C5 0.5784(3) 0.4483(3) 0.3484(2) 0.0208(8) Uani d 1
C C6 0.5499(4) 0.4710(3) 0.4293(3) 0.0281(9) Uani d 1
H H6A 0.471410 0.466933 0.416934 0.042 Uiso calc 1
H H6B 0.606215 0.537999 0.461884 0.042 Uiso calc 1
H H6C 0.553879 0.422658 0.460874 0.042 Uiso calc 1
C C7 0.4981(3) 0.4930(3) 0.1434(2) 0.0214(8) Uani d 1
C C8 0.4266(4) 0.5450(3) 0.1082(3) 0.0332(10) Uani d 1
H H8A 0.423870 0.542089 0.049895 0.050 Uiso calc 1
H H8B 0.462793 0.614544 0.139633 0.050 Uiso calc 1
H H8C 0.347401 0.511789 0.112562 0.050 Uiso calc 1
C C9 0.2214(3) 0.2385(3) 0.1172(2) 0.0184(7) Uani d 1
C C10 0.1934(3) 0.2931(3) 0.1778(2) 0.0198(7) Uani d 1
H H10 0.216126 0.292314 0.234216 0.024 Uiso calc 1
C C11 0.1323(3) 0.3483(3) 0.1547(2) 0.0224(8) Uani d 1
H H11 0.114982 0.384548 0.195946 0.027 Uiso calc 1
C C12 0.0959(3) 0.3506(3) 0.0702(3) 0.0229(8) Uani d 1
C C13 0.1244(3) 0.2967(3) 0.0105(3) 0.0268(8) Uani d 1
H H13 0.101210 0.297283 -0.045899 0.032 Uiso calc 1
C C14 0.1866(3) 0.2418(3) 0.0330(2) 0.0233(8) Uani d 1
H H14 0.205414 0.206952 -0.008293 0.028 Uiso calc 1
C C15 0.0313(4) 0.4125(3) 0.0454(3) 0.0313(9) Uani d 1
H H15A -0.005020 0.424502 0.088157 0.047 Uiso calc 1
H H15B -0.028828 0.376251 -0.007556 0.047 Uiso calc 1
H H15C 0.086583 0.476050 0.039950 0.047 Uiso calc 1
C C16 0.2803(3) 0.0689(3) 0.0732(2) 0.0183(7) Uani d 1
C C17 0.1659(3) 0.0121(3) 0.0176(2) 0.0228(8) Uani d 1
H H17 0.108135 0.034979 0.018611 0.027 Uiso calc 1
C C18 0.1379(3) -0.0777(3) -0.0388(2) 0.0237(8) Uani d 1
H H18 0.061579 -0.114091 -0.075470 0.028 Uiso calc 1
C C19 0.2219(3) -0.1146(3) -0.0416(2) 0.0197(7) Uani d 1
C C20 0.3357(3) -0.0581(3) 0.0153(2) 0.0208(7) Uani d 1
H H20 0.393119 -0.081477 0.015326 0.025 Uiso calc 1
C C21 0.3637(3) 0.0315(3) 0.0712(2) 0.0210(8) Uani d 1
H H21 0.439844 0.067623 0.108184 0.025 Uiso calc 1
C C22 0.1942(3) -0.2102(3) -0.1050(2) 0.0250(8) Uani d 1
H H22A 0.245412 -0.194378 -0.140910 0.037 Uiso calc 1
H H22B 0.112994 -0.239125 -0.138782 0.037 Uiso calc 1
H H22C 0.206713 -0.257824 -0.075699 0.037 Uiso calc 1
C C23 0.2753(3) 0.1389(3) 0.2410(2) 0.0183(7) Uani d 1
C C24 0.1564(3) 0.0729(3) 0.2272(3) 0.0235(8) Uani d 1
H H24 0.104064 0.050648 0.173139 0.028 Uiso calc 1
C C25 0.1153(3) 0.0399(3) 0.2936(3) 0.0232(8) Uani d 1
H H25 0.035691 -0.004162 0.283412 0.028 Uiso calc 1
C C26 0.1916(3) 0.0719(3) 0.3750(3) 0.0229(8) Uani d 1
C C27 0.3100(3) 0.1376(3) 0.3879(3) 0.0264(8) Uani d 1
H H27 0.362345 0.160071 0.442027 0.032 Uiso calc 1
C C28 0.3521(3) 0.1706(3) 0.3214(3) 0.0245(8) Uani d 1
H H28 0.431883 0.213904 0.331386 0.029 Uiso calc 1
C C29 0.1465(4) 0.0355(3) 0.4471(3) 0.0323(9) Uani d 1
H H29A 0.080771 0.050251 0.450432 0.048 Uiso calc 1
H H29B 0.208936 0.069394 0.499248 0.048 Uiso calc 1
H H29C 0.121051 -0.036301 0.437346 0.048 Uiso calc 1
C C30 0.9286(3) 0.7089(3) 0.4023(2) 0.0178(7) Uani d 1
C C31 0.8474(3) 0.7050(3) 0.4485(2) 0.0198(7) Uani d 1
H H31 0.767888 0.683094 0.420013 0.024 Uiso calc 1
C C32 0.8847(3) 0.7333(3) 0.5358(2) 0.0207(7) Uani d 1
H H32 0.829639 0.730875 0.565175 0.025 Uiso calc 1
C C33 1.0028(3) 0.7654(3) 0.5810(2) 0.0218(8) Uani d 1
C C34 1.0829(3) 0.7684(3) 0.5350(2) 0.0228(8) Uani d 1
H H34 1.161987 0.789112 0.563842 0.027 Uiso calc 1
C C35 1.0477(3) 0.7413(3) 0.4474(2) 0.0206(7) Uani d 1
H H35 1.103286 0.744667 0.418307 0.025 Uiso calc 1
C C36 1.0416(4) 0.7940(3) 0.6762(2) 0.0286(9) Uani d 1
H H36A 1.038792 0.856629 0.696442 0.043 Uiso calc 1
H H36B 1.121316 0.801975 0.696327 0.043 Uiso calc 1
H H36C 0.989527 0.741690 0.696652 0.043 Uiso calc 1
C C37 1.0046(3) 0.6985(3) 0.2496(2) 0.0173(7) Uani d 1
C C38 1.0630(3) 0.6365(3) 0.2544(3) 0.0235(8) Uani d 1
H H38 1.038309 0.583498 0.280537 0.028 Uiso calc 1
C C39 1.1576(3) 0.6532(3) 0.2204(3) 0.0244(8) Uani d 1
H H39 1.196303 0.612016 0.225191 0.029 Uiso calc 1
C C40 1.1954(3) 0.7304(3) 0.1796(3) 0.0258(8) Uani d 1
C C41 1.1394(3) 0.7934(3) 0.1769(3) 0.0270(9) Uani d 1
H H41 1.164746 0.846531 0.151005 0.032 Uiso calc 1
C C42 1.0463(3) 0.7788(3) 0.2120(3) 0.0244(8) Uani d 1
H H42 1.011337 0.822979 0.210336 0.029 Uiso calc 1
C C43 1.2929(4) 0.7427(4) 0.1380(3) 0.0337(10) Uani d 1
H H43A 1.357108 0.738327 0.175825 0.050 Uiso calc 1
H H43B 1.321035 0.807465 0.124746 0.050 Uiso calc 1
H H43C 1.262384 0.689978 0.086924 0.050 Uiso calc 1
C C44 0.8176(3) 0.7585(3) 0.2589(2) 0.0170(7) Uani d 1
C C45 0.8316(3) 0.8426(3) 0.3172(2) 0.0195(7) Uani d 1
H H45 0.874379 0.856310 0.373248 0.023 Uiso calc 1
C C46 0.7829(3) 0.9061(3) 0.2928(3) 0.0237(8) Uani d 1
H H46 0.793734 0.961822 0.332987 0.028 Uiso calc 1
C C47 0.7182(3) 0.8885(3) 0.2098(3) 0.0240(8) Uani d 1
C C48 0.7060(3) 0.8052(3) 0.1513(3) 0.0248(8) Uani d 1
H H48 0.664560 0.792533 0.095008 0.030 Uiso calc 1
C C49 0.7538(3) 0.7410(3) 0.1748(2) 0.0211(7) Uani d 1
H H49 0.743559 0.685698 0.134480 0.025 Uiso calc 1
C C50 0.6617(4) 0.9549(3) 0.1835(3) 0.0347(10) Uani d 1
H H50A 0.576957 0.917897 0.169453 0.052 Uiso calc 1
H H50B 0.683391 0.975972 0.135111 0.052 Uiso calc 1
H H50C 0.688619 1.013497 0.229212 0.052 Uiso calc 1
C C51 0.4260(4) 0.6645(3) 0.3715(3) 0.0303(9) Uani d 1
C C52 0.4041(3) 0.7228(3) 0.4328(3) 0.0308(9) Uani d 1
H H52 0.453454 0.791965 0.452394 0.037 Uiso calc 1
C C53 0.3088(4) 0.6788(3) 0.4654(3) 0.0298(9) Uani d 1
H H53 0.296385 0.719046 0.507002 0.036 Uiso calc 1
C C54 0.2323(3) 0.5762(3) 0.4369(3) 0.0269(9) Uani d 1
C C55 0.2548(4) 0.5190(3) 0.3750(3) 0.0285(9) Uani d 1
H H55 0.204875 0.449997 0.354793 0.034 Uiso calc 1
C C56 0.3493(4) 0.5618(3) 0.3425(3) 0.0302(9) Uani d 1
H H56 0.361549 0.521472 0.300929 0.036 Uiso calc 1
C C57 0.5316(4) 0.7132(4) 0.3385(3) 0.0383(10) Uani d 1
H H57A 0.546104 0.661414 0.308249 0.057 Uiso calc 1
H H57B 0.600382 0.756331 0.385135 0.057 Uiso calc 1
H H57C 0.515246 0.752699 0.301284 0.057 Uiso calc 1
C C58 0.1317(4) 0.5287(3) 0.4742(3) 0.0360(10) Uani d 1
H H58A 0.063317 0.478694 0.430344 0.054 Uiso calc 1
H H58B 0.112728 0.580063 0.499867 0.054 Uiso calc 1
H H58C 0.155174 0.497014 0.516227 0.054 Uiso calc 1
C C59 0.6146(4) 0.0436(4) 0.5492(4) 0.0483(14) Uani d 1
H H59 0.693393 0.073771 0.581970 0.058 Uiso calc 1
C C60 0.5899(5) 0.0302(3) 0.4632(4) 0.0484(14) Uani d 1
H H60 0.652302 0.051126 0.439229 0.058 Uiso calc 1
C C61 0.4750(5) -0.0134(3) 0.4113(4) 0.0434(12) Uani d 1
C C62 0.4498(7) -0.0286(5) 0.3172(4) 0.0687(18) Uani d 1
H H62A 0.370174 -0.038161 0.293340 0.103 Uiso calc 1
H H62B 0.458306 -0.087231 0.293593 0.103 Uiso calc 1
H H62C 0.504674 0.029967 0.304633 0.103 Uiso calc 1

loop_
_atom_site_aniso_label
_atom_site_aniso_U_11
_atom_site_aniso_U_22
_atom_site_aniso_U_33
_atom_site_aniso_U_12
_atom_site_aniso_U_13
_atom_site_aniso_U_23
Os1 0.01122(8) 0.01568(8) 0.01396(9) 0.00621(6) 0.00354(6) 0.00397(6)
Os2 0.01186(8) 0.01575(8) 0.01351(9) 0.00615(6) 0.00287(6) 0.00414(6)
P1 0.0121(4) 0.0176(4) 0.0184(4) 0.0067(3) 0.0049(3) 0.0049(3)
P2 0.0138(4) 0.0166(4) 0.0154(4) 0.0067(3) 0.0037(3) 0.0043(3)
O1 0.0222(13) 0.0301(14) 0.0351(16) 0.0158(12) 0.0052(11) 0.0158(12)
O2 0.0272(14) 0.0324(14) 0.0188(15) 0.0140(12) 0.0083(11) 0.0012(11)
O3 0.0202(13) 0.0274(14) 0.0380(17) 0.0134(12) -0.0026(11) 0.0088(12)
O4 0.0268(14) 0.0426(17) 0.0212(16) 0.0132(13) 0.0104(11) 0.0090(12)
O5 0.0178(12) 0.0248(13) 0.0164(13) 0.0099(10) 0.0081(10) 0.0040(10)
O6 0.0234(13) 0.0257(13) 0.0140(13) 0.0054(11) 0.0074(10) 0.0013(10)
O7 0.0134(11) 0.0230(13) 0.0245(14) 0.0094(10) 0.0022(10) 0.0080(10)
O8 0.0157(12) 0.0193(12) 0.0271(14) 0.0084(10) 0.0037(10) 0.0050(10)
C1 0.0131(16) 0.0185(17) 0.0234(19) 0.0010(14) 0.0085(14) 0.0019(14)
C2 0.0126(16) 0.0211(17) 0.023(2) 0.0071(14) 0.0014(14) 0.0098(15)
C3 0.0174(17) 0.0176(16) 0.0191(19) 0.0020(14) 0.0032(14) 0.0025(14)
C4 0.0156(17) 0.0235(18) 0.017(2) 0.0046(14) 0.0029(14) 0.0058(14)
C5 0.0222(19) 0.0252(18) 0.023(2) 0.0146(16) 0.0113(15) 0.0100(15)
C6 0.031(2) 0.037(2) 0.020(2) 0.0171(18) 0.0108(16) 0.0061(16)
C7 0.0218(18) 0.0230(18) 0.0199(19) 0.0101(15) 0.0055(15) 0.0066(14)
C8 0.023(2) 0.027(2) 0.050(3) 0.0144(17) 0.0009(18) 0.0137(19)
C9 0.0133(16) 0.0208(17) 0.0197(19) 0.0060(13) 0.0041(13) 0.0056(14)
C10 0.0162(16) 0.0210(17) 0.0190(18) 0.0073(14) 0.0005(13) 0.0048(14)
C11 0.0190(17) 0.0219(17) 0.026(2) 0.0100(15) 0.0059(15) 0.0037(15)
C12 0.0163(17) 0.0267(18) 0.031(2) 0.0108(15) 0.0076(15) 0.0160(16)
C13 0.0201(18) 0.039(2) 0.028(2) 0.0150(17) 0.0090(15) 0.0173(17)
C14 0.0200(18) 0.032(2) 0.021(2) 0.0131(16) 0.0069(15) 0.0083(15)
C15 0.028(2) 0.034(2) 0.040(3) 0.0198(18) 0.0094(18) 0.0157(19)
C16 0.0146(16) 0.0218(17) 0.0185(18) 0.0073(14) 0.0050(13) 0.0068(14)
C17 0.0167(18) 0.0278(19) 0.025(2) 0.0114(15) 0.0062(15) 0.0060(15)
C18 0.0126(17) 0.0299(19) 0.023(2) 0.0060(15) 0.0019(14) 0.0045(15)
C19 0.0199(17) 0.0196(17) 0.0193(19) 0.0071(14) 0.0071(14) 0.0068(14)
C20 0.0175(17) 0.0230(18) 0.024(2) 0.0106(14) 0.0063(14) 0.0072(15)
C21 0.0141(16) 0.0229(18) 0.0199(19) 0.0044(14) 0.0011(14) 0.0042(14)
C22 0.0226(18) 0.0245(18) 0.023(2) 0.0087(15) 0.0041(15) 0.0003(15)
C23 0.0177(17) 0.0211(17) 0.0208(19) 0.0108(14) 0.0093(14) 0.0072(14)
C24 0.0209(18) 0.0240(18) 0.024(2) 0.0088(15) 0.0070(15) 0.0043(15)
C25 0.0166(17) 0.0230(18) 0.031(2) 0.0074(14) 0.0119(15) 0.0072(15)
C26 0.0280(19) 0.0201(17) 0.029(2) 0.0137(15) 0.0144(16) 0.0113(15)
C27 0.026(2) 0.0286(19) 0.023(2) 0.0101(16) 0.0044(16) 0.0095(16)
C28 0.0196(18) 0.0251(18) 0.025(2) 0.0059(15) 0.0037(15) 0.0106(15)
C29 0.037(2) 0.031(2) 0.031(2) 0.0121(18) 0.0162(18) 0.0127(18)
C30 0.0192(17) 0.0187(16) 0.0175(18) 0.0107(14) 0.0031(14) 0.0067(13)
C31 0.0164(17) 0.0204(17) 0.0229(19) 0.0090(14) 0.0036(14) 0.0065(14)
C32 0.0233(18) 0.0190(17) 0.022(2) 0.0100(14) 0.0089(15) 0.0066(14)
C33 0.030(2) 0.0171(16) 0.0207(19) 0.0124(15) 0.0058(15) 0.0062(14)
C34 0.0185(17) 0.0223(17) 0.023(2) 0.0081(14) -0.0007(14) 0.0032(14)
C35 0.0177(17) 0.0231(17) 0.0209(19) 0.0103(14) 0.0035(14) 0.0045(14)
C36 0.033(2) 0.032(2) 0.022(2) 0.0176(18) 0.0048(16) 0.0047(16)
C37 0.0149(16) 0.0175(16) 0.0180(18) 0.0073(13) 0.0035(13) 0.0016(13)
C38 0.0202(18) 0.0263(19) 0.029(2) 0.0111(15) 0.0103(15) 0.0133(16)
C39 0.0199(18) 0.0278(19) 0.030(2) 0.0145(15) 0.0080(15) 0.0077(16)
C40 0.0209(18) 0.036(2) 0.024(2) 0.0134(16) 0.0091(15) 0.0105(16)
C41 0.0228(19) 0.033(2) 0.037(2) 0.0153(16) 0.0159(17) 0.0217(18)
C42 0.0215(18) 0.0241(18) 0.033(2) 0.0122(15) 0.0097(16) 0.0127(16)
C43 0.029(2) 0.047(2) 0.037(2) 0.0218(19) 0.0172(18) 0.019(2)
C44 0.0122(15) 0.0193(16) 0.0219(19) 0.0075(13) 0.0068(13) 0.0079(14)
C45 0.0166(17) 0.0223(17) 0.0213(19) 0.0086(14) 0.0073(14) 0.0077(14)
C46 0.0250(19) 0.0189(17) 0.031(2) 0.0104(15) 0.0122(16) 0.0091(15)
C47 0.0186(18) 0.0278(19) 0.032(2) 0.0110(15) 0.0123(15) 0.0156(16)
C48 0.0199(18) 0.030(2) 0.025(2) 0.0095(15) 0.0067(15) 0.0146(16)
C49 0.0203(18) 0.0247(18) 0.0206(19) 0.0104(15) 0.0081(14) 0.0075(14)
C50 0.035(2) 0.037(2) 0.046(3) 0.0227(19) 0.015(2) 0.024(2)
C51 0.024(2) 0.035(2) 0.035(2) 0.0179(17) 0.0029(17) 0.0131(18)
C52 0.0186(19) 0.027(2) 0.042(3) 0.0088(16) 0.0020(17) 0.0077(18)
C53 0.024(2) 0.030(2) 0.040(3) 0.0174(17) 0.0077(17) 0.0066(18)
C54 0.0182(18) 0.031(2) 0.032(2) 0.0139(16) -0.0015(15) 0.0118(17)
C55 0.028(2) 0.0253(19) 0.028(2) 0.0117(16) -0.0011(16) 0.0077(16)
C56 0.034(2) 0.031(2) 0.025(2) 0.0188(18) 0.0002(17) 0.0051(17)
C57 0.029(2) 0.045(3) 0.045(3) 0.019(2) 0.013(2) 0.015(2)
C58 0.027(2) 0.033(2) 0.049(3) 0.0144(18) 0.0086(19) 0.017(2)
C59 0.032(2) 0.028(2) 0.090(5) 0.0139(19) 0.025(3) 0.018(2)
C60 0.049(3) 0.027(2) 0.088(4) 0.020(2) 0.047(3) 0.024(2)
C61 0.050(3) 0.027(2) 0.062(3) 0.019(2) 0.027(2) 0.014(2)
C62 0.094(5) 0.043(3) 0.075(5) 0.029(3) 0.036(4) 0.014(3)

loop_
_atom_type_symbol
_atom_type_description
_atom_type_scat_dispersion_real
_atom_type_scat_dispersion_imag
_atom_type_scat_source
C C 0.0181 0.0091 'International Tables Vol C Tables 4.2.6.8 and 6.1.1.4'
H H 0.0000 0.0000 'International Tables Vol C Tables 4.2.6.8 and 6.1.1.4'
O O 0.0492 0.0322 'International Tables Vol C Tables 4.2.6.8 and 6.1.1.4'
Os Os -4.9801 6.2216 'International Tables Vol C Tables 4.2.6.8 and 6.1.1.4'
P P 0.2955 0.4335 'International Tables Vol C Tables 4.2.6.8 and 6.1.1.4'

loop_
_exptl_crystal_face_index_h
_exptl_crystal_face_index_k
_exptl_crystal_face_index_l
_exptl_crystal_face_perp_dist
-4 3 -8 0.0526
4 -3 8 0.0526
7 -4 -7 0.0295
-7 4 7 0.0295
-1 9 1 0.0120
1 -9 -1 0.0120

loop_
_geom_angle_atom_site_label_1
_geom_angle_atom_site_label_2
_geom_angle_atom_site_label_3
_geom_angle_site_symmetry_1
_geom_angle_site_symmetry_3
_geom_angle
P1 Os1 Os2 . . 162.49(2)
O5 Os1 Os2 . . 81.65(7)
O5 Os1 P1 . . 83.89(7)
O7 Os1 Os2 . . 82.78(6)
O7 Os1 P1 . . 85.94(7)
O7 Os1 O5 . . 83.98(10)
C1 Os1 Os2 . . 93.70(10)
C1 Os1 P1 . . 97.17(10)
C1 Os1 O5 . . 94.24(13)
C1 Os1 O7 . . 176.25(12)
C1 Os1 C2 . . 91.78(16)
C2 Os1 Os2 . . 96.48(10)
C2 Os1 P1 . . 96.86(11)
C2 Os1 O5 . . 173.80(12)
C2 Os1 O7 . . 89.93(13)
P2 Os2 Os1 . . 165.16(2)
O6 Os2 Os1 . . 82.41(7)
O6 Os2 P2 . . 87.53(7)
O6 Os2 O8 . . 83.13(11)
O8 Os2 Os1 . . 81.09(7)
O8 Os2 P2 . . 86.92(7)
C3 Os2 Os1 . . 94.75(10)
C3 Os2 P2 . . 96.72(11)
C3 Os2 O6 . . 93.37(14)
C3 Os2 O8 . . 174.87(13)
C4 Os2 Os1 . . 94.51(11)
C4 Os2 P2 . . 95.24(11)
C4 Os2 O6 . . 176.67(12)
C4 Os2 O8 . . 95.15(14)
C4 Os2 C3 . . 88.15(16)
C9 P1 Os1 . . 109.92(11)
C9 P1 C16 . . 107.47(16)
C9 P1 C23 . . 101.55(16)
C16 P1 Os1 . . 114.91(12)
C16 P1 C23 . . 102.87(16)
C23 P1 Os1 . . 118.80(12)
C30 P2 Os2 . . 115.60(12)
C30 P2 C44 . . 103.11(16)
C37 P2 Os2 . . 113.05(11)
C37 P2 C30 . . 105.73(16)
C37 P2 C44 . . 104.30(16)
C44 P2 Os2 . . 113.87(11)
C5 O5 Os1 . . 122.6(2)
C5 O6 Os2 . . 122.3(2)
C7 O7 Os1 . . 121.3(2)
C7 O8 Os2 . . 123.0(2)
O1 C1 Os1 . . 179.0(3)
O2 C2 Os1 . . 176.8(3)
O3 C3 Os2 . . 178.4(3)
O4 C4 Os2 . . 179.1(3)
O5 C5 C6 . . 116.4(3)
O6 C5 O5 . . 125.6(3)
O6 C5 C6 . . 118.0(3)
C5 C6 H6A . . 109.5
C5 C6 H6B . . 109.5
C5 C6 H6C . . 109.5
H6A C6 H6B . . 109.5
H6A C6 H6C . . 109.5
H6B C6 H6C . . 109.5
O7 C7 O8 . . 125.7(3)
O7 C7 C8 . . 116.6(3)
O8 C7 C8 . . 117.7(3)
C7 C8 H8A . . 109.5
C7 C8 H8B . . 109.5
C7 C8 H8C . . 109.5
H8A C8 H8B . . 109.5
H8A C8 H8C . . 109.5
H8B C8 H8C . . 109.5
C10 C9 P1 . . 118.8(3)
C10 C9 C14 . . 118.3(3)
C14 C9 P1 . . 121.9(3)
C9 C10 H10 . . 119.7
C11 C10 C9 . . 120.6(3)
C11 C10 H10 . . 119.7
C10 C11 H11 . . 119.4
C10 C11 C12 . . 121.2(4)
C12 C11 H11 . . 119.4
C11 C12 C15 . . 121.0(4)
C13 C12 C11 . . 117.8(3)
C13 C12 C15 . . 121.1(4)
C12 C13 H13 . . 119.2
C12 C13 C14 . . 121.5(4)
C14 C13 H13 . . 119.2
C9 C14 H14 . . 119.8
C13 C14 C9 . . 120.5(4)
C13 C14 H14 . . 119.8
C12 C15 H15A . . 109.5
C12 C15 H15B . . 109.5
C12 C15 H15C . . 109.5
H15A C15 H15B . . 109.5
H15A C15 H15C . . 109.5
H15B C15 H15C . . 109.5
C17 C16 P1 . . 123.6(3)
C21 C16 P1 . . 118.1(3)
C21 C16 C17 . . 118.2(3)
C16 C17 H17 . . 119.7
C18 C17 C16 . . 120.6(3)
C18 C17 H17 . . 119.7
C17 C18 H18 . . 119.4
C17 C18 C19 . . 121.3(3)
C19 C18 H18 . . 119.4
C18 C19 C20 . . 117.7(3)
C18 C19 C22 . . 122.0(3)
C20 C19 C22 . . 120.3(3)
C19 C20 H20 . . 119.5
C21 C20 C19 . . 121.0(3)
C21 C20 H20 . . 119.5
C16 C21 H21 . . 119.4
C20 C21 C16 . . 121.2(3)
C20 C21 H21 . . 119.4
C19 C22 H22A . . 109.5
C19 C22 H22B . . 109.5
C19 C22 H22C . . 109.5
H22A C22 H22B . . 109.5
H22A C22 H22C . . 109.5
H22B C22 H22C . . 109.5
C24 C23 P1 . . 119.0(3)
C28 C23 P1 . . 121.9(3)
C28 C23 C24 . . 119.1(3)
C23 C24 H24 . . 119.7
C25 C24 C23 . . 120.6(4)
C25 C24 H24 . . 119.7
C24 C25 H25 . . 119.6
C24 C25 C26 . . 120.9(3)
C26 C25 H25 . . 119.6
C25 C26 C29 . . 120.6(4)
C27 C26 C25 . . 118.0(3)
C27 C26 C29 . . 121.3(4)
C26 C27 H27 . . 119.3
C26 C27 C28 . . 121.4(4)
C28 C27 H27 . . 119.3
C23 C28 C27 . . 120.0(4)
C23 C28 H28 . . 120.0
C27 C28 H28 . . 120.0
C26 C29 H29A . . 109.5
C26 C29 H29B . . 109.5
C26 C29 H29C . . 109.5
H29A C29 H29B . . 109.5
H29A C29 H29C . . 109.5
H29B C29 H29C . . 109.5
C31 C30 P2 . . 118.5(3)
C31 C30 C35 . . 118.2(3)
C35 C30 P2 . . 123.3(3)
C30 C31 H31 . . 119.7
C32 C31 C30 . . 120.5(3)
C32 C31 H31 . . 119.7
C31 C32 H32 . . 119.2
C31 C32 C33 . . 121.6(4)
C33 C32 H32 . . 119.2
C32 C33 C36 . . 121.0(4)
C34 C33 C32 . . 117.7(4)
C34 C33 C36 . . 121.3(4)
C33 C34 H34 . . 119.1
C35 C34 C33 . . 121.7(3)
C35 C34 H34 . . 119.1
C30 C35 H35 . . 119.9
C34 C35 C30 . . 120.3(4)
C34 C35 H35 . . 119.9
C33 C36 H36A . . 109.5
C33 C36 H36B . . 109.5
C33 C36 H36C . . 109.5
H36A C36 H36B . . 109.5
H36A C36 H36C . . 109.5
H36B C36 H36C . . 109.5
C38 C37 P2 . . 119.1(3)
C42 C37 P2 . . 122.8(3)
C42 C37 C38 . . 118.0(3)
C37 C38 H38 . . 119.7
C39 C38 C37 . . 120.6(4)
C39 C38 H38 . . 119.7
C38 C39 H39 . . 119.4
C40 C39 C38 . . 121.2(4)
C40 C39 H39 . . 119.4
C39 C40 C43 . . 120.2(4)
C41 C40 C39 . . 118.0(4)
C41 C40 C43 . . 121.8(4)
C40 C41 H41 . . 119.3
C40 C41 C42 . . 121.4(4)
C42 C41 H41 . . 119.3
C37 C42 H42 . . 119.7
C41 C42 C37 . . 120.7(4)
C41 C42 H42 . . 119.7
C40 C43 H43A . . 109.5
C40 C43 H43B . . 109.5
C40 C43 H43C . . 109.5
H43A C43 H43B . . 109.5
H43A C43 H43C . . 109.5
H43B C43 H43C . . 109.5
C45 C44 P2 . . 123.6(3)
C45 C44 C49 . . 117.8(3)
C49 C44 P2 . . 118.5(3)
C44 C45 H45 . . 119.5
C46 C45 C44 . . 121.0(3)
C46 C45 H45 . . 119.5
C45 C46 H46 . . 119.3
C45 C46 C47 . . 121.5(4)
C47 C46 H46 . . 119.3
C46 C47 C48 . . 117.4(3)
C46 C47 C50 . . 121.8(4)
C48 C47 C50 . . 120.8(4)
C47 C48 H48 . . 119.2
C49 C48 C47 . . 121.7(4)
C49 C48 H48 . . 119.2
C44 C49 H49 . . 119.7
C48 C49 C44 . . 120.6(4)
C48 C49 H49 . . 119.7
C47 C50 H50A . . 109.5
C47 C50 H50B . . 109.5
C47 C50 H50C . . 109.5
H50A C50 H50B . . 109.5
H50A C50 H50C . . 109.5
H50B C50 H50C . . 109.5
C52 C51 C57 . . 120.0(4)
C56 C51 C52 . . 118.2(4)
C56 C51 C57 . . 121.8(4)
C51 C52 H52 . . 119.6
C51 C52 C53 . . 120.8(4)
C53 C52 H52 . . 119.6
C52 C53 H53 . . 119.4
C54 C53 C52 . . 121.2(4)
C54 C53 H53 . . 119.4
C53 C54 C55 . . 117.3(4)
C53 C54 C58 . . 120.9(4)
C55 C54 C58 . . 121.8(4)
C54 C55 H55 . . 119.0
C56 C55 C54 . . 121.9(4)
C56 C55 H55 . . 119.0
C51 C56 H56 . . 119.7
C55 C56 C51 . . 120.6(4)
C55 C56 H56 . . 119.7
C51 C57 H57A . . 109.5
C51 C57 H57B . . 109.5
C51 C57 H57C . . 109.5
H57A C57 H57B . . 109.5
H57A C57 H57C . . 109.5
H57B C57 H57C . . 109.5
C54 C58 H58A . . 109.5
C54 C58 H58B . . 109.5
C54 C58 H58C . . 109.5
H58A C58 H58B . . 109.5
H58A C58 H58C . . 109.5
H58B C58 H58C . . 109.5
C60 C59 H59 . . 119.1
C60 C59 C61 . 2_656 121.8(5)
C61 C59 H59 2_656 . 119.1
C59 C60 H60 . . 119.1
C59 C60 C61 . . 121.8(5)
C61 C60 H60 . . 119.1
C59 C61 C62 2_656 . 122.6(6)
C60 C61 C59 . 2_656 116.4(5)
C60 C61 C62 . . 121.0(5)
C61 C62 H62A . . 109.5
C61 C62 H62B . . 109.5
C61 C62 H62C . . 109.5
H62A C62 H62B . . 109.5
H62A C62 H62C . . 109.5
H62B C62 H62C . . 109.5

loop_
_geom_bond_atom_site_label_1
_geom_bond_atom_site_label_2
_geom_bond_site_symmetry_2
_geom_bond_distance
Os1 Os2 . 2.7534(2)
Os1 P1 . 2.4123(8)
Os1 O5 . 2.132(2)
Os1 O7 . 2.131(2)
Os1 C1 . 1.852(4)
Os1 C2 . 1.857(4)
Os2 P2 . 2.4233(8)
Os2 O6 . 2.129(3)
Os2 O8 . 2.135(2)
Os2 C3 . 1.857(4)
Os2 C4 . 1.853(4)
P1 C9 . 1.821(4)
P1 C16 . 1.829(4)
P1 C23 . 1.836(4)
P2 C30 . 1.828(4)
P2 C37 . 1.826(4)
P2 C44 . 1.836(4)
O1 C1 . 1.161(5)
O2 C2 . 1.151(5)
O3 C3 . 1.153(5)
O4 C4 . 1.149(5)
O5 C5 . 1.265(5)
O6 C5 . 1.253(5)
O7 C7 . 1.257(5)
O8 C7 . 1.259(5)
C5 C6 . 1.495(5)
C6 H6A . 0.9600
C6 H6B . 0.9600
C6 H6C . 0.9600
C7 C8 . 1.501(5)
C8 H8A . 0.9600
C8 H8B . 0.9600
C8 H8C . 0.9600
C9 C10 . 1.398(5)
C9 C14 . 1.398(5)
C10 H10 . 0.9300
C10 C11 . 1.381(5)
C11 H11 . 0.9300
C11 C12 . 1.401(6)
C12 C13 . 1.385(6)
C12 C15 . 1.507(5)
C13 H13 . 0.9300
C13 C14 . 1.385(6)
C14 H14 . 0.9300
C15 H15A . 0.9600
C15 H15B . 0.9600
C15 H15C . 0.9600
C16 C17 . 1.400(5)
C16 C21 . 1.389(5)
C17 H17 . 0.9300
C17 C18 . 1.385(6)
C18 H18 . 0.9300
C18 C19 . 1.393(5)
C19 C20 . 1.403(5)
C19 C22 . 1.510(5)
C20 H20 . 0.9300
C20 C21 . 1.377(5)
C21 H21 . 0.9300
C22 H22A . 0.9600
C22 H22B . 0.9600
C22 H22C . 0.9600
C23 C24 . 1.393(5)
C23 C28 . 1.380(5)
C24 H24 . 0.9300
C24 C25 . 1.389(5)
C25 H25 . 0.9300
C25 C26 . 1.390(6)
C26 C27 . 1.389(5)
C26 C29 . 1.515(5)
C27 H27 . 0.9300
C27 C28 . 1.397(6)
C28 H28 . 0.9300
C29 H29A . 0.9600
C29 H29B . 0.9600
C29 H29C . 0.9600
C30 C31 . 1.402(5)
C30 C35 . 1.404(5)
C31 H31 . 0.9300
C31 C32 . 1.382(5)
C32 H32 . 0.9300
C32 C33 . 1.395(5)
C33 C34 . 1.391(6)
C33 C36 . 1.507(5)
C34 H34 . 0.9300
C34 C35 . 1.386(6)
C35 H35 . 0.9300
C36 H36A . 0.9600
C36 H36B . 0.9600
C36 H36C . 0.9600
C37 C38 . 1.399(5)
C37 C42 . 1.395(5)
C38 H38 . 0.9300
C38 C39 . 1.390(6)
C39 H39 . 0.9300
C39 C40 . 1.389(6)
C40 C41 . 1.386(6)
C40 C43 . 1.511(6)
C41 H41 . 0.9300
C41 C42 . 1.390(6)
C42 H42 . 0.9300
C43 H43A . 0.9600
C43 H43B . 0.9600
C43 H43C . 0.9600
C44 C45 . 1.394(5)
C44 C49 . 1.400(5)
C45 H45 . 0.9300
C45 C46 . 1.384(5)
C46 H46 . 0.9300
C46 C47 . 1.390(6)
C47 C48 . 1.395(6)
C47 C50 . 1.499(5)
C48 H48 . 0.9300
C48 C49 . 1.382(5)
C49 H49 . 0.9300
C50 H50A . 0.9600
C50 H50B . 0.9600
C50 H50C . 0.9600
C51 C52 . 1.391(7)
C51 C56 . 1.389(6)
C51 C57 . 1.516(6)
C52 H52 . 0.9300
C52 C53 . 1.397(6)
C53 H53 . 0.9300
C53 C54 . 1.388(6)
C54 C55 . 1.392(6)
C54 C58 . 1.509(6)
C55 H55 . 0.9300
C55 C56 . 1.386(6)
C56 H56 . 0.9300
C57 H57A . 0.9600
C57 H57B . 0.9600
C57 H57C . 0.9600
C58 H58A . 0.9600
C58 H58B . 0.9600
C58 H58C . 0.9600
C59 H59 . 0.9300
C59 C60 . 1.371(9)
C59 C61 2_656 1.392(7)
C60 H60 . 0.9300
C60 C61 . 1.377(8)
C61 C62 . 1.501(9)
C62 H62A . 0.9600
C62 H62B . 0.9600
C62 H62C . 0.9600

loop_
_geom_torsion_atom_site_label_1
_geom_torsion_atom_site_label_2
_geom_torsion_atom_site_label_3
_geom_torsion_atom_site_label_4
_geom_torsion_site_symmetry_1
_geom_torsion_site_symmetry_4
_geom_torsion
Os1 P1 C9 C10 . . -85.8(3)
Os1 P1 C9 C14 . . 82.6(3)
Os1 P1 C16 C17 . . -146.1(3)
Os1 P1 C16 C21 . . 37.6(3)
Os1 P1 C23 C24 . . 174.7(2)
Os1 P1 C23 C28 . . -2.4(4)
Os1 O5 C5 O6 . . 12.5(5)
Os1 O5 C5 C6 . . -166.5(2)
Os1 O7 C7 O8 . . 10.6(5)
Os1 O7 C7 C8 . . -169.2(3)
Os2 P2 C30 C31 . . -61.2(3)
Os2 P2 C30 C35 . . 116.4(3)
Os2 P2 C37 C38 . . -50.0(3)
Os2 P2 C37 C42 . . 126.4(3)
Os2 P2 C44 C45 . . 131.9(3)
Os2 P2 C44 C49 . . -45.6(3)
Os2 O6 C5 O5 . . 10.4(5)
Os2 O6 C5 C6 . . -170.6(3)
Os2 O8 C7 O7 . . 13.3(6)
Os2 O8 C7 C8 . . -166.9(3)
P1 C9 C10 C11 . . 169.3(3)
P1 C9 C14 C13 . . -169.5(3)
P1 C16 C17 C18 . . -177.6(3)
P1 C16 C21 C20 . . 177.5(3)
P1 C23 C24 C25 . . -176.8(3)
P1 C23 C28 C27 . . 176.3(3)
P2 C30 C31 C32 . . 178.4(3)
P2 C30 C35 C34 . . -177.6(3)
P2 C37 C38 C39 . . 174.9(3)
P2 C37 C42 C41 . . -173.5(3)
P2 C44 C45 C46 . . -176.9(3)
P2 C44 C49 C48 . . 177.2(3)
C9 P1 C16 C17 . . -23.4(4)
C9 P1 C16 C21 . . 160.3(3)
C9 P1 C23 C24 . . 54.1(3)
C9 P1 C23 C28 . . -123.0(3)
C9 C10 C11 C12 . . 0.5(5)
C10 C9 C14 C13 . . -1.0(5)
C10 C11 C12 C13 . . -0.8(5)
C10 C11 C12 C15 . . -178.8(3)
C11 C12 C13 C14 . . 0.1(6)
C12 C13 C14 C9 . . 0.8(6)
C14 C9 C10 C11 . . 0.4(5)
C15 C12 C13 C14 . . 178.2(4)
C16 P1 C9 C10 . . 148.4(3)
C16 P1 C9 C14 . . -43.1(3)
C16 P1 C23 C24 . . -57.0(3)
C16 P1 C23 C28 . . 125.8(3)
C16 C17 C18 C19 . . 0.4(6)
C17 C16 C21 C20 . . 1.0(6)
C17 C18 C19 C20 . . 0.7(6)
C17 C18 C19 C22 . . -177.6(4)
C18 C19 C20 C21 . . -0.9(6)
C19 C20 C21 C16 . . 0.1(6)
C21 C16 C17 C18 . . -1.2(6)
C22 C19 C20 C21 . . 177.3(3)
C23 P1 C9 C10 . . 40.8(3)
C23 P1 C9 C14 . . -150.7(3)
C23 P1 C16 C17 . . 83.3(3)
C23 P1 C16 C21 . . -93.0(3)
C23 C24 C25 C26 . . 0.0(6)
C24 C23 C28 C27 . . -0.9(6)
C24 C25 C26 C27 . . -0.1(6)
C24 C25 C26 C29 . . -179.8(4)
C25 C26 C27 C28 . . -0.3(6)
C26 C27 C28 C23 . . 0.8(6)
C28 C23 C24 C25 . . 0.5(6)
C29 C26 C27 C28 . . 179.4(4)
C30 P2 C37 C38 . . 77.4(3)
C30 P2 C37 C42 . . -106.2(3)
C30 P2 C44 C45 . . 5.9(3)
C30 P2 C44 C49 . . -171.6(3)
C30 C31 C32 C33 . . -0.8(5)
C31 C30 C35 C34 . . 0.0(5)
C31 C32 C33 C34 . . 0.2(5)
C31 C32 C33 C36 . . -178.7(3)
C32 C33 C34 C35 . . 0.5(5)
C33 C34 C35 C30 . . -0.6(6)
C35 C30 C31 C32 . . 0.6(5)
C36 C33 C34 C35 . . 179.4(4)
C37 P2 C30 C31 . . 172.9(3)
C37 P2 C30 C35 . . -9.5(3)
C37 P2 C44 C45 . . -104.4(3)
C37 P2 C44 C49 . . 78.1(3)
C37 C38 C39 C40 . . -1.2(6)
C38 C37 C42 C41 . . 2.9(6)
C38 C39 C40 C41 . . 2.8(6)
C38 C39 C40 C43 . . -175.8(4)
C39 C40 C41 C42 . . -1.6(6)
C40 C41 C42 C37 . . -1.3(6)
C42 C37 C38 C39 . . -1.7(6)
C43 C40 C41 C42 . . 177.1(4)
C44 P2 C30 C31 . . 63.7(3)
C44 P2 C30 C35 . . -118.7(3)
C44 P2 C37 C38 . . -174.2(3)
C44 P2 C37 C42 . . 2.2(4)
C44 C45 C46 C47 . . 0.1(6)
C45 C44 C49 C48 . . -0.4(5)
C45 C46 C47 C48 . . -1.2(5)
C45 C46 C47 C50 . . 177.9(4)
C46 C47 C48 C49 . . 1.4(6)
C47 C48 C49 C44 . . -0.6(6)
C49 C44 C45 C46 . . 0.7(5)
C50 C47 C48 C49 . . -177.7(4)
C51 C52 C53 C54 . . -0.9(6)
C52 C51 C56 C55 . . -0.9(6)
C52 C53 C54 C55 . . 0.3(6)
C52 C53 C54 C58 . . 178.2(4)
C53 C54 C55 C56 . . -0.1(6)
C54 C55 C56 C51 . . 0.3(6)
C56 C51 C52 C53 . . 1.2(6)
C57 C51 C52 C53 . . -178.5(4)
C57 C51 C56 C55 . . 178.8(4)
C58 C54 C55 C56 . . -177.9(4)
C59 C60 C61 C59 . 2_656 -0.4(8)
C59 C60 C61 C62 . . -179.2(5)
C61 C59 C60 C61 2_656 . 0.4(8)
